data_2017778
loop_
_publ_author_name
'Schmidt, Martin U.'
'Paulus, Erich F.'
'Rademacher, Nadine'
'Day, Graeme M.'

_publ_section_title
;
 Experimental and predicted crystal structures of Pigment Red 168 and
 other dihalogenated anthanthrones
;
_journal_issue 5
_journal_name_full 'Acta Crystallographica Section B'
_journal_page_first 515
_journal_page_last 526
_journal_paper_doi 10.1107/S0108768110028247
_journal_volume 66
_journal_year 2010
_chemical_formula_moiety 'C22 H8 Cl2 O2'
_chemical_formula_sum 'C22 H8 Cl2 O2'
_chemical_formula_weight 375.18
_chemical_melting_point_gt 300
_chemical_name_systematic
;
 4,10-Dichloro-anthanthrone
;
_space_group_IT_number 2
_symmetry_cell_setting triclinic
_symmetry_space_group_name_Hall '-P 1'
_symmetry_space_group_name_H-M 'P -1'
_atom_sites_solution_hydrogens difmap
_atom_sites_solution_primary direct
_atom_sites_solution_secondary difmap
_audit_creation_method SHELXL-97
_cell_angle_alpha 105.780(10)
_cell_angle_beta 93.270(10)
_cell_angle_gamma 95.260(10)
_cell_formula_units_Z 1
_cell_length_a 3.7950(10)
_cell_length_b 9.5270(10)
_cell_length_c 10.6620(10)
_cell_measurement_reflns_used 25
_cell_measurement_temperature 293(2)
_cell_measurement_theta_max 24.0
_cell_measurement_theta_min 4.5
_cell_volume 368.04(11)
_computing_cell_refinement 'R3m/V-software (Siemens)'
_computing_data_collection 'R3m/V-software (Siemens)'
_computing_data_reduction 'R3m/V-software (Siemens)'
_computing_molecular_graphics 'SHELXTL-PLUS-97 (Sheldrick, 1997)'
_computing_publication_material 'SHELXTL-PLUS-97 (Sheldrick, 1997)'
_computing_structure_refinement 'SHELXL-97 (Sheldrick, 1997)'
_computing_structure_solution 'SHELXS-97 (Sheldrick, 1990)'
_diffrn_ambient_temperature 293(2)
_diffrn_measured_fraction_theta_full 1.000
_diffrn_measured_fraction_theta_max 1.000
_diffrn_measurement_device_type 'R3m/V (Siemens)'
_diffrn_measurement_method omega-2theta
_diffrn_radiation_monochromator graphite
_diffrn_radiation_source 'fine-focus sealed tube'
_diffrn_radiation_type MoK\a
_diffrn_radiation_wavelength 0.71072
_diffrn_reflns_av_R_equivalents 0.0905
_diffrn_reflns_av_sigmaI/netI 0.1342
_diffrn_reflns_limit_h_max 5
_diffrn_reflns_limit_h_min -5
_diffrn_reflns_limit_k_max 12
_diffrn_reflns_limit_k_min -12
_diffrn_reflns_limit_l_max 14
_diffrn_reflns_limit_l_min -14
_diffrn_reflns_number 3548
_diffrn_reflns_theta_full 28.06
_diffrn_reflns_theta_max 28.06
_diffrn_reflns_theta_min 1.99
_diffrn_standards_decay_% <1
_diffrn_standards_interval_count 69
_diffrn_standards_number 1
_exptl_absorpt_coefficient_mu 0.456
_exptl_absorpt_correction_T_max 0.991
_exptl_absorpt_correction_T_min 0.973
_exptl_absorpt_correction_type psi-scan
_exptl_crystal_colour orange
_exptl_crystal_density_diffrn 1.693
_exptl_crystal_density_method 'not measured'
_exptl_crystal_description plate
_exptl_crystal_F_000 190
_exptl_crystal_size_max 0.51
_exptl_crystal_size_mid 0.05
_exptl_crystal_size_min 0.02
_refine_diff_density_max 0.395
_refine_diff_density_min -0.447
_refine_ls_extinction_method none
_refine_ls_goodness_of_fit_ref 0.934
_refine_ls_hydrogen_treatment refall
_refine_ls_matrix_type full
_refine_ls_number_parameters 134
_refine_ls_number_reflns 1774
_refine_ls_number_restraints 0
_refine_ls_restrained_S_all 0.934
_refine_ls_R_factor_all 0.1495
_refine_ls_R_factor_gt 0.0710
_refine_ls_shift/su_max 0.000
_refine_ls_shift/su_mean 0.000
_refine_ls_structure_factor_coef Fsqd
_refine_ls_weighting_details 'calc w=1/[\s^2^(Fo^2^)+(0.0685P)^2^+0.0000P] where P=(Fo^2^+2Fc^2^)/3'
_refine_ls_weighting_scheme calc
_refine_ls_wR_factor_gt 0.1484
_refine_ls_wR_factor_ref 0.1776
_reflns_number_gt 842
_reflns_number_total 1774
_reflns_threshold_expression >2sigma(I)
_cod_data_source_file og5041.cif
_cod_data_source_block pu288
_cod_depositor_comments
;
The following automatic conversions were performed:

'_chemical_melting_point' tag was changed to
'_chemical_melting_point_gt' since the value was specified 'more
than' ('>') a certain temperature. The value '>300' was changed to
'300' - it should be numeric and without a unit designator.

Automatic conversion script
Id: cif_fix_values 1569 2011-02-09 13:29:24Z adriana 
;
_cod_original_sg_symbol_H-M P_-1
_cod_database_code 2017778

loop_
_symmetry_equiv_pos_as_xyz
'x, y, z'
'-x, -y, -z'

loop_
_atom_site_type_symbol
_atom_site_label
_atom_site_fract_x
_atom_site_fract_y
_atom_site_fract_z
_atom_site_U_iso_or_equiv
_atom_site_adp_type
_atom_site_calc_flag
_atom_site_refinement_flags
_atom_site_occupancy
_atom_site_disorder_assembly
_atom_site_disorder_group
C C01 0.1611(13) -0.4177(5) -0.1222(5) 0.0341(11) Uani d . 1 . .
C C02 0.0342(14) -0.4797(5) -0.2518(5) 0.0403(12) Uani d . 1 . .
C C03 -0.1114(14) -0.3947(5) -0.3236(4) 0.0364(12) Uani d . 1 . .
C C04 -0.1422(12) -0.2445(5) -0.2644(4) 0.0295(10) Uani d . 1 . .
C C05 -0.0233(12) -0.1824(4) -0.1315(4) 0.0269(10) Uani d . 1 . .
C C06 -0.0598(11) -0.0314(4) -0.0684(4) 0.0249(9) Uani d . 1 . .
C C07 0.2934(13) 0.1530(5) 0.3335(4) 0.0317(11) Uani d . 1 . .
C C08 0.3311(13) 0.0092(5) 0.2740(4) 0.0343(11) Uani d . 1 . .
C C09 0.2136(12) -0.0514(4) 0.1409(4) 0.0279(10) Uani d . 1 . .
C C10 0.2648(13) -0.2075(5) 0.0785(4) 0.0337(11) Uani d . 1 . .
C C11 0.1315(12) -0.2716(4) -0.0601(4) 0.0283(10) Uani d . 1 . .
H H01 0.270(13) -0.470(5) -0.076(4) 0.037(13) Uiso d . 1 . .
H H02 0.066(14) -0.575(6) -0.302(4) 0.049(14) Uiso d . 1 . .
H H03 -0.201(11) -0.440(4) -0.416(4) 0.024(11) Uiso d . 1 . .
H H08 0.427(14) -0.055(6) 0.323(5) 0.054(15) Uiso d . 1 . .
O O1 0.4278(10) -0.2779(3) 0.1395(3) 0.0465(10) Uani d . 1 . .
Cl Cl1 0.4434(4) 0.22487(14) 0.49922(11) 0.0470(4) Uani d . 1 . .

loop_
_atom_site_aniso_label
_atom_site_aniso_U_11
_atom_site_aniso_U_22
_atom_site_aniso_U_33
_atom_site_aniso_U_12
_atom_site_aniso_U_13
_atom_site_aniso_U_23
C01 0.039(3) 0.018(2) 0.048(3) 0.010(2) 0.008(2) 0.011(2)
C02 0.051(3) 0.018(2) 0.046(3) 0.004(2) 0.009(2) -0.001(2)
C03 0.043(3) 0.024(2) 0.036(2) 0.001(2) 0.006(2) -0.0005(19)
C04 0.032(3) 0.023(2) 0.033(2) 0.006(2) 0.0045(18) 0.0065(18)
C05 0.033(3) 0.016(2) 0.032(2) 0.0040(19) 0.0074(18) 0.0070(17)
C06 0.027(3) 0.0162(19) 0.033(2) 0.0037(18) 0.0064(17) 0.0083(16)
C07 0.038(3) 0.030(2) 0.024(2) 0.004(2) -0.0011(18) 0.0040(17)
C08 0.044(3) 0.027(2) 0.035(2) 0.009(2) 0.002(2) 0.012(2)
C09 0.034(3) 0.015(2) 0.036(2) 0.0058(19) -0.0003(19) 0.0091(17)
C10 0.037(3) 0.023(2) 0.042(2) 0.005(2) 0.003(2) 0.0110(19)
C11 0.028(3) 0.017(2) 0.041(2) 0.0025(19) 0.0021(19) 0.0094(18)
O1 0.061(3) 0.0259(18) 0.054(2) 0.0145(18) -0.0081(17) 0.0141(15)
Cl1 0.0667(10) 0.0367(7) 0.0324(6) 0.0097(6) -0.0079(5) 0.0022(5)

loop_
_atom_type_symbol
_atom_type_description
_atom_type_scat_dispersion_real
_atom_type_scat_dispersion_imag
_atom_type_scat_source
C C 0.0033 0.0016 'International Tables Vol C Tables 4.2.6.8 and 6.1.1.4'
H H 0.0000 0.0000 'International Tables Vol C Tables 4.2.6.8 and 6.1.1.4'
O O 0.0106 0.0060 'International Tables Vol C Tables 4.2.6.8 and 6.1.1.4'
Cl Cl 0.1484 0.1585 'International Tables Vol C Tables 4.2.6.8 and 6.1.1.4'

loop_
_geom_angle_atom_site_label_1
_geom_angle_atom_site_label_2
_geom_angle_atom_site_label_3
_geom_angle_site_symmetry_1
_geom_angle_site_symmetry_3
_geom_angle
_geom_angle_publ_flag
C02 C01 C11 . . 121.0(4) ?
C02 C01 H01 . . 121(3) ?
C11 C01 H01 . . 118(3) ?
C01 C02 C03 . . 120.3(4) ?
C01 C02 H02 . . 125(3) ?
C03 C02 H02 . . 114(3) ?
C02 C03 C04 . . 120.5(4) ?
C02 C03 H03 . . 120(2) ?
C04 C03 H03 . . 120(2) ?
C05 C04 C03 . . 119.2(4) ?
C05 C04 C07 . 2 118.1(4) ?
C03 C04 C07 . 2 122.6(4) ?
C04 C05 C11 . . 119.2(4) ?
C04 C05 C06 . . 120.3(4) ?
C11 C05 C06 . . 120.4(4) ?
C09 C06 C05 2 . 118.7(4) ?
C09 C06 C06 2 2 121.3(5) ?
C05 C06 C06 . 2 120.0(5) ?
C08 C07 C04 . 2 122.0(4) ?
C08 C07 Cl1 . . 118.2(3) ?
C04 C07 Cl1 2 . 119.9(3) ?
C07 C08 C09 . . 119.4(4) ?
C07 C08 H08 . . 122(3) ?
C09 C08 H08 . . 119(3) ?
C06 C09 C08 2 . 121.5(4) ?
C06 C09 C10 2 . 120.5(4) ?
C08 C09 C10 . . 118.0(4) ?
O1 C10 C11 . . 121.5(4) ?
O1 C10 C09 . . 120.7(4) ?
C11 C10 C09 . . 117.7(4) ?
C01 C11 C05 . . 119.7(4) ?
C01 C11 C10 . . 120.3(4) ?
C05 C11 C10 . . 120.0(4) ?

loop_
_geom_bond_atom_site_label_1
_geom_bond_atom_site_label_2
_geom_bond_site_symmetry_2
_geom_bond_distance
_geom_bond_publ_flag
C01 C02 . 1.384(6) ?
C01 C11 . 1.388(6) ?
C01 H01 . 0.90(4) ?
C02 C03 . 1.385(7) ?
C02 H02 . 0.94(5) ?
C03 C04 . 1.417(6) ?
C03 H03 . 0.99(4) ?
C04 C05 . 1.409(5) ?
C04 C07 2 1.423(6) ?
C05 C11 . 1.427(6) ?
C05 C06 . 1.437(5) ?
C06 C09 2 1.387(5) ?
C06 C06 2 1.446(7) ?
C07 C08 . 1.369(6) ?
C07 C04 2 1.423(6) ?
C07 Cl1 . 1.752(4) ?
C08 C09 . 1.407(6) ?
C08 H08 . 0.99(5) ?
C09 C06 2 1.387(5) ?
C09 C10 . 1.491(6) ?
C10 O1 . 1.234(5) ?
C10 C11 . 1.476(6) ?

loop_
_geom_torsion_atom_site_label_1
_geom_torsion_atom_site_label_2
_geom_torsion_atom_site_label_3
_geom_torsion_atom_site_label_4
_geom_torsion_site_symmetry_1
_geom_torsion_site_symmetry_2
_geom_torsion_site_symmetry_3
_geom_torsion_site_symmetry_4
_geom_torsion
_geom_torsion_publ_flag
C11 C01 C02 C03 . . . . 2.8(8) ?
C01 C02 C03 C04 . . . . -1.9(8) ?
C02 C03 C04 C05 . . . . -0.1(7) ?
C02 C03 C04 C07 . . . 2 -179.3(5) ?
C03 C04 C05 C11 . . . . 1.2(7) ?
C07 C04 C05 C11 2 . . . -179.6(4) ?
C03 C04 C05 C06 . . . . -178.4(4) ?
C07 C04 C05 C06 2 . . . 0.8(6) ?
C04 C05 C06 C09 . . . 2 0.0(6) ?
C11 C05 C06 C09 . . . 2 -179.6(4) ?
C04 C05 C06 C06 . . . 2 179.5(5) ?
C11 C05 C06 C06 . . . 2 -0.1(7) ?
C04 C07 C08 C09 2 . . . -0.8(8) ?
Cl1 C07 C08 C09 . . . . -179.9(4) ?
C07 C08 C09 C06 . . . 2 -0.1(7) ?
C07 C08 C09 C10 . . . . 178.9(5) ?
C06 C09 C10 O1 2 . . . 173.9(4) ?
C08 C09 C10 O1 . . . . -5.0(7) ?
C06 C09 C10 C11 2 . . . -2.8(6) ?
C08 C09 C10 C11 . . . . 178.2(4) ?
C02 C01 C11 C05 . . . . -1.7(7) ?
C02 C01 C11 C10 . . . . 179.4(5) ?
C04 C05 C11 C01 . . . . -0.3(7) ?
C06 C05 C11 C01 . . . . 179.3(4) ?
C04 C05 C11 C10 . . . . 178.6(4) ?
C06 C05 C11 C10 . . . . -1.8(6) ?
O1 C10 C11 C01 . . . . 5.4(7) ?
C09 C10 C11 C01 . . . . -177.9(4) ?
O1 C10 C11 C05 . . . . -173.5(5) ?
C09 C10 C11 C05 . . . . 3.2(6) ?
